data_1504529
loop_
_publ_author_name
'Kwan, Jason C.'
'Rocca, James R.'
'Abboud, Khalil A.'
'Paul, Valerie J.'
'Luesch, Hendrik'

_publ_section_title
;
 Total structure determination of grassypeptolide, a new marine
 cyanobacterial cytotoxin.
;
_journal_issue 5
_journal_name_full 'Organic letters'
_journal_page_first 789
_journal_page_last 792
_journal_paper_doi 10.1021/ol702946d
_journal_volume 10
_journal_year 2008
_chemical_formula_sum 'C57 H83 N9 O11 S2'
_chemical_formula_weight 1134.44
_chemical_name_systematic
; 
 ? 
;
_space_group_IT_number 19
_symmetry_cell_setting orthorhombic
_symmetry_space_group_name_Hall 'P 2ac 2ab'
_symmetry_space_group_name_H-M 'P 21 21 21'
_atom_sites_solution_hydrogens geom
_atom_sites_solution_primary direct
_atom_sites_solution_secondary difmap
_audit_creation_method SHELXL-97
_audit_update_record
;
2007-09-24 # Formatted by publCIF
;
_cell_angle_alpha 90.00
_cell_angle_beta 90.00
_cell_angle_gamma 90.00
_cell_formula_units_Z 4
_cell_length_a 15.739(2)
_cell_length_b 17.218(2)
_cell_length_c 22.561(3)
_cell_measurement_reflns_used 63
_cell_measurement_temperature 173(2)
_cell_measurement_theta_max 28.0
_cell_measurement_theta_min 2.0
_cell_volume 6113.9(13)
_computing_cell_refinement 'Bruker SMART v5.624 & SAINT 6.36a (Bruker 1998)'
_computing_data_collection 'Bruker SMART v5.624 (Bruker 1998)'
_computing_data_reduction 'Bruker SHELXTL v6.14 (Bruker 2000)'
_computing_molecular_graphics 'Bruker SHELXTL v6.14'
_computing_publication_material 'Bruker SHELXTL v6.14'
_computing_structure_refinement 'Bruker SHELXTL v6.14'
_computing_structure_solution 'Bruker SHELXTL v6.14'
_diffrn_ambient_temperature 173(2)
_diffrn_measured_fraction_theta_full 1.000
_diffrn_measured_fraction_theta_max 1.000
_diffrn_measurement_device_type 'SMART CCD area detector'
_diffrn_measurement_method '\w scans'
_diffrn_radiation_monochromator graphite
_diffrn_radiation_source 'fine-focus sealed tube'
_diffrn_radiation_type MoK\a
_diffrn_radiation_wavelength 0.71073
_diffrn_reflns_av_R_equivalents 0.1092
_diffrn_reflns_av_sigmaI/netI 0.1167
_diffrn_reflns_limit_h_max 16
_diffrn_reflns_limit_h_min -16
_diffrn_reflns_limit_k_max 16
_diffrn_reflns_limit_k_min -18
_diffrn_reflns_limit_l_max 24
_diffrn_reflns_limit_l_min -22
_diffrn_reflns_number 26478
_diffrn_reflns_theta_full 22.50
_diffrn_reflns_theta_max 22.50
_diffrn_reflns_theta_min 1.49
_diffrn_standards_decay_% 1
_diffrn_standards_number 0
_exptl_absorpt_coefficient_mu 0.151
_exptl_absorpt_correction_type none
_exptl_crystal_colour colorless
_exptl_crystal_density_diffrn 1.232
_exptl_crystal_density_method 'not measured'
_exptl_crystal_description needles
_exptl_crystal_F_000 2432
_exptl_crystal_size_max 0.40
_exptl_crystal_size_mid 0.05
_exptl_crystal_size_min 0.04
_refine_diff_density_max 0.210
_refine_diff_density_min -0.315
_refine_diff_density_rms 0.059
_refine_ls_abs_structure_details 'Flack H D (1983), Acta Cryst. A39, 876-881'
_refine_ls_abs_structure_Flack -0.16(14)
_refine_ls_extinction_method none
_refine_ls_goodness_of_fit_ref 0.992
_refine_ls_hydrogen_treatment mixed
_refine_ls_matrix_type full
_refine_ls_number_parameters 740
_refine_ls_number_reflns 7997
_refine_ls_number_restraints 0
_refine_ls_restrained_S_all 0.992
_refine_ls_R_factor_all 0.1283
_refine_ls_R_factor_gt 0.0743
_refine_ls_shift/su_max 0.023
_refine_ls_shift/su_mean 0.000
_refine_ls_structure_factor_coef Fsqd
_refine_ls_weighting_details 'calc w=1/[\s^2^(Fo^2^)+(0.0926P)^2^] where P=(Fo^2^+2Fc^2^)/3'
_refine_ls_weighting_scheme calc
_refine_ls_wR_factor_gt 0.1581
_refine_ls_wR_factor_ref 0.1820
_reflns_number_gt 4937
_reflns_number_total 7997
_reflns_threshold_expression I>2\s(I)
_cod_data_source_file ol702946d-file003.cif
_cod_data_source_block kwan
_cod_depositor_comments
;
The following automatic conversions were performed:

'_symmetry_cell_setting' value 'Orthorhombic' changed to
'orthorhombic' according to
/home/saulius/struct/CIF-dictionaries/cif_core.dic dictionary named
'cif_core.dic' version 2.4.1 from 2010-06-29.

Automatic conversion script
Id: cif_fix_values 1715 2011-07-08 13:25:40Z adriana 
;
_cod_original_cell_volume 6114.1(15)
_cod_original_sg_symbol_H-M P212121
_cod_database_code 1504529

loop_
_symmetry_equiv_pos_as_xyz
'x, y, z'
'-x+1/2, -y, z+1/2'
'-x, y+1/2, -z+1/2'
'x+1/2, -y+1/2, -z'

loop_
_atom_site_label
_atom_site_type_symbol
_atom_site_fract_x
_atom_site_fract_y
_atom_site_fract_z
_atom_site_U_iso_or_equiv
_atom_site_adp_type
_atom_site_occupancy
_atom_site_symmetry_multiplicity
_atom_site_calc_flag
_atom_site_refinement_flags
S1 S 0.25588(13) 0.36777(14) 0.43462(9) 0.0718(7) Uani 1 1 d .
S2 S -0.01101(12) 0.33573(11) 0.45523(8) 0.0498(5) Uani 1 1 d .
O1 O 0.4176(3) 0.7737(3) 0.6828(2) 0.0540(14) Uani 1 1 d .
O2 O 0.3882(4) 0.7476(3) 0.7784(3) 0.0743(17) Uani 1 1 d .
O3 O 0.7025(4) 0.6174(4) 0.6777(3) 0.0842(19) Uani 1 1 d .
O4 O 0.6202(4) 0.4762(3) 0.5376(3) 0.0706(16) Uani 1 1 d .
H4 H 0.6396 0.4259 0.5211 0.106 Uiso 1 1 d R
O5 O 0.5998(4) 0.6955(3) 0.4947(2) 0.0700(16) Uani 1 1 d .
O6 O 0.3780(3) 0.5356(3) 0.5353(2) 0.0582(14) Uani 1 1 d .
O7 O 0.2087(3) 0.1642(3) 0.4811(2) 0.0529(13) Uani 1 1 d .
O8 O 0.0820(3) 0.4038(3) 0.5847(2) 0.0482(13) Uani 1 1 d .
O9 O 0.0646(3) 0.5362(3) 0.6934(2) 0.0550(14) Uani 1 1 d .
O10 O 0.3720(3) 0.6251(3) 0.6609(2) 0.0528(13) Uani 1 1 d .
O11 O 0.0142(4) 0.5898(4) 0.8049(3) 0.0799(17) Uani 1 1 d .
H11 H 0.031(5) 0.572(5) 0.754(4) 0.10(3) Uiso 1 1 d .
N1 N 0.5688(4) 0.6687(5) 0.6809(3) 0.060(2) Uani 1 1 d .
H1 H 0.539(7) 0.684(6) 0.656(5) 0.11(5) Uiso 1 1 d .
N2 N 0.5371(5) 0.6193(5) 0.5642(4) 0.056(2) Uani 1 1 d .
H2 H 0.506(5) 0.590(4) 0.571(3) 0.03(3) Uiso 1 1 d .
N3 N 0.4478(4) 0.5749(4) 0.4530(3) 0.0480(15) Uani 1 1 d .
N4 N 0.3783(4) 0.3853(4) 0.5120(3) 0.0523(16) Uani 1 1 d .
N5 N 0.1823(4) 0.2758(4) 0.5318(3) 0.0412(15) Uani 1 1 d .
H5 H 0.142(4) 0.313(4) 0.544(3) 0.05(2) Uiso 1 1 d .
N6 N 0.0137(3) 0.2357(3) 0.5415(2) 0.0410(14) Uani 1 1 d .
N7 N -0.0580(3) 0.4278(3) 0.5684(2) 0.0413(14) Uani 1 1 d .
N8 N 0.1234(3) 0.5553(3) 0.6044(3) 0.0427(15) Uani 1 1 d .
N9 N 0.2344(3) 0.6475(3) 0.6894(3) 0.0458(15) Uani 1 1 d .
C1 C 0.4385(6) 0.7648(5) 0.7396(5) 0.062(2) Uani 1 1 d .
C2 C 0.5344(5) 0.7739(5) 0.7486(4) 0.070(3) Uani 1 1 d .
H2A H 0.5435 0.7897 0.7908 0.084 Uiso 1 1 calc R
C3 C 0.5766(6) 0.6940(5) 0.7404(4) 0.067(2) Uani 1 1 d .
H3A H 0.6387 0.7022 0.7474 0.080 Uiso 1 1 calc R
C4 C 0.5487(6) 0.6321(6) 0.7845(4) 0.089(3) Uani 1 1 d .
H4C H 0.5816 0.5846 0.7779 0.134 Uiso 1 1 calc R
H4B H 0.4881 0.6211 0.7789 0.134 Uiso 1 1 calc R
H4A H 0.5583 0.6509 0.8249 0.134 Uiso 1 1 calc R
C5 C 0.5726(6) 0.8368(5) 0.7100(5) 0.092(3) Uani 1 1 d .
H5C H 0.5419 0.8856 0.7164 0.137 Uiso 1 1 calc R
H5B H 0.5679 0.8217 0.6683 0.137 Uiso 1 1 calc R
H5A H 0.6326 0.8438 0.7203 0.137 Uiso 1 1 calc R
C6 C 0.6319(6) 0.6269(5) 0.6538(4) 0.066(2) Uani 1 1 d .
C7 C 0.6161(5) 0.5935(4) 0.5933(3) 0.053(2) Uani 1 1 d .
H7A H 0.6643 0.6107 0.5675 0.063 Uiso 1 1 calc R
C8 C 0.6207(5) 0.5048(5) 0.5970(4) 0.063(2) Uani 1 1 d .
H8A H 0.6760 0.4901 0.6158 0.075 Uiso 1 1 calc R
C9 C 0.5487(5) 0.4688(5) 0.6333(4) 0.070(2) Uani 1 1 d .
H9C H 0.5560 0.4123 0.6348 0.105 Uiso 1 1 calc R
H9B H 0.4940 0.4812 0.6147 0.105 Uiso 1 1 calc R
H9A H 0.5498 0.4899 0.6737 0.105 Uiso 1 1 calc R
C10 C 0.5381(5) 0.6585(4) 0.5129(4) 0.051(2) Uani 1 1 d .
C11 C 0.4540(5) 0.6540(4) 0.4781(3) 0.055(2) Uani 1 1 d .
H11A H 0.4060 0.6615 0.5066 0.066 Uiso 1 1 calc R
C12 C 0.4488(5) 0.7178(5) 0.4309(4) 0.071(2) Uani 1 1 d .
H12B H 0.4987 0.7133 0.4044 0.086 Uiso 1 1 calc R
H12A H 0.4517 0.7690 0.4507 0.086 Uiso 1 1 calc R
C13 C 0.3662(6) 0.7143(5) 0.3925(4) 0.075(3) Uani 1 1 d .
H13A H 0.3578 0.6593 0.3794 0.090 Uiso 1 1 calc R
C14 C 0.3756(7) 0.7647(7) 0.3374(5) 0.121(4) Uani 1 1 d .
H14C H 0.4212 0.7440 0.3124 0.182 Uiso 1 1 calc R
H14B H 0.3895 0.8180 0.3492 0.182 Uiso 1 1 calc R
H14A H 0.3221 0.7646 0.3152 0.182 Uiso 1 1 calc R
C15 C 0.2896(6) 0.7378(7) 0.4295(4) 0.098(3) Uani 1 1 d .
H15C H 0.2830 0.7016 0.4626 0.147 Uiso 1 1 calc R
H15B H 0.2384 0.7366 0.4047 0.147 Uiso 1 1 calc R
H15A H 0.2981 0.7905 0.4448 0.147 Uiso 1 1 calc R
C16 C 0.5002(5) 0.5559(5) 0.4015(3) 0.058(2) Uani 1 1 d .
H16C H 0.4772 0.5097 0.3819 0.087 Uiso 1 1 calc R
H16B H 0.5586 0.5457 0.4144 0.087 Uiso 1 1 calc R
H16A H 0.4998 0.5996 0.3737 0.087 Uiso 1 1 calc R
C17 C 0.4088(4) 0.5195(5) 0.4868(3) 0.0444(19) Uani 1 1 d .
C18 C 0.4029(4) 0.4369(4) 0.4626(3) 0.0509(19) Uani 1 1 d .
H18A H 0.4601 0.4208 0.4477 0.061 Uiso 1 1 calc R
C19 C 0.3386(4) 0.4313(5) 0.4113(3) 0.056(2) Uani 1 1 d .
H19B H 0.3666 0.4105 0.3754 0.067 Uiso 1 1 calc R
H19A H 0.3152 0.4832 0.4021 0.067 Uiso 1 1 calc R
C20 C 0.3087(4) 0.3494(4) 0.5026(3) 0.0449(19) Uani 1 1 d .
C21 C 0.2726(4) 0.2934(4) 0.5458(3) 0.0450(19) Uani 1 1 d .
H21A H 0.3055 0.2439 0.5426 0.054 Uiso 1 1 calc R
C22 C 0.2791(5) 0.3214(4) 0.6090(3) 0.052(2) Uani 1 1 d .
H22B H 0.2457 0.3698 0.6133 0.063 Uiso 1 1 calc R
H22A H 0.3392 0.3339 0.6179 0.063 Uiso 1 1 calc R
C23 C 0.2473(5) 0.2622(5) 0.6540(3) 0.070(2) Uani 1 1 d .
H23C H 0.2577 0.2816 0.6942 0.105 Uiso 1 1 calc R
H23B H 0.2776 0.2130 0.6484 0.105 Uiso 1 1 calc R
H23A H 0.1863 0.2538 0.6484 0.105 Uiso 1 1 calc R
C24 C 0.1599(4) 0.2134(5) 0.5019(3) 0.0393(18) Uani 1 1 d .
C25 C 0.0621(4) 0.2036(4) 0.4905(3) 0.0448(19) Uani 1 1 d .
H25A H 0.0490 0.1470 0.4868 0.054 Uiso 1 1 calc R
C26 C 0.0360(4) 0.2444(4) 0.4332(3) 0.050(2) Uani 1 1 d .
H26B H -0.0056 0.2125 0.4110 0.060 Uiso 1 1 calc R
H26A H 0.0861 0.2534 0.4076 0.060 Uiso 1 1 calc R
C27 C -0.0225(4) 0.2996(4) 0.5277(3) 0.0390(18) Uani 1 1 d .
C28 C -0.0765(4) 0.3453(4) 0.5716(3) 0.0405(18) Uani 1 1 d .
H28A H -0.1367 0.3392 0.5583 0.049 Uiso 1 1 calc R
C29 C -0.0721(5) 0.3111(4) 0.6356(3) 0.048(2) Uani 1 1 d .
H29B H -0.0931 0.2569 0.6348 0.058 Uiso 1 1 calc R
H29A H -0.0121 0.3099 0.6487 0.058 Uiso 1 1 calc R
C30 C -0.1225(5) 0.3559(4) 0.6790(3) 0.0438(18) Uani 1 1 d .
C31 C -0.2129(5) 0.3544(4) 0.6756(3) 0.050(2) Uani 1 1 d .
H31A H -0.2408 0.3237 0.6465 0.061 Uiso 1 1 calc R
C32 C -0.2597(5) 0.3992(5) 0.7159(4) 0.057(2) Uani 1 1 d .
H32A H -0.3200 0.3983 0.7138 0.068 Uiso 1 1 calc R
C33 C -0.2217(7) 0.4439(5) 0.7579(4) 0.073(3) Uani 1 1 d .
H33A H -0.2553 0.4744 0.7840 0.088 Uiso 1 1 calc R
C34 C -0.1341(6) 0.4451(5) 0.7628(4) 0.073(3) Uani 1 1 d .
H34A H -0.1069 0.4745 0.7929 0.087 Uiso 1 1 calc R
C35 C -0.0864(5) 0.4012(5) 0.7217(3) 0.057(2) Uani 1 1 d .
H35A H -0.0262 0.4034 0.7240 0.068 Uiso 1 1 calc R
C36 C -0.1293(4) 0.4832(4) 0.5653(3) 0.053(2) Uani 1 1 d .
H36C H -0.1134 0.5272 0.5401 0.079 Uiso 1 1 calc R
H36B H -0.1426 0.5019 0.6053 0.079 Uiso 1 1 calc R
H36A H -0.1792 0.4572 0.5486 0.079 Uiso 1 1 calc R
C37 C 0.0248(4) 0.4527(4) 0.5778(3) 0.0419(18) Uani 1 1 d .
C38 C 0.0422(4) 0.5384(4) 0.5749(3) 0.0457(19) Uani 1 1 d .
H38A H -0.0053 0.5688 0.5931 0.055 Uiso 1 1 calc R
C39 C 0.0582(5) 0.5640(5) 0.5111(3) 0.058(2) Uani 1 1 d .
H39B H 0.0296 0.5286 0.4829 0.069 Uiso 1 1 calc R
H39A H 0.0371 0.6174 0.5045 0.069 Uiso 1 1 calc R
C40 C 0.1521(6) 0.5605(8) 0.5036(4) 0.107(4) Uani 1 1 d .
H40B H 0.1689 0.5097 0.4867 0.129 Uiso 1 1 calc R
H40A H 0.1712 0.6019 0.4762 0.129 Uiso 1 1 calc R
C41 C 0.1910(5) 0.5710(5) 0.5616(3) 0.064(2) Uani 1 1 d .
H41B H 0.2125 0.6247 0.5662 0.076 Uiso 1 1 calc R
H41A H 0.2388 0.5344 0.5671 0.076 Uiso 1 1 calc R
C42 C 0.1276(5) 0.5501(4) 0.6634(3) 0.0438(18) Uani 1 1 d .
C43 C 0.2166(4) 0.5640(4) 0.6923(3) 0.0473(19) Uani 1 1 d .
H43A H 0.2599 0.5367 0.6674 0.057 Uiso 1 1 calc R
C44 C 0.2203(5) 0.5292(5) 0.7541(3) 0.055(2) Uani 1 1 d .
H44A H 0.1728 0.5513 0.7782 0.066 Uiso 1 1 calc R
C45 C 0.3063(5) 0.5492(5) 0.7854(3) 0.066(2) Uani 1 1 d .
H45C H 0.3080 0.5245 0.8245 0.098 Uiso 1 1 calc R
H45B H 0.3111 0.6057 0.7900 0.098 Uiso 1 1 calc R
H45A H 0.3537 0.5301 0.7613 0.098 Uiso 1 1 calc R
C46 C 0.2104(5) 0.4413(5) 0.7520(4) 0.068(2) Uani 1 1 d .
H46C H 0.1529 0.4283 0.7387 0.101 Uiso 1 1 calc R
H46B H 0.2198 0.4197 0.7916 0.101 Uiso 1 1 calc R
H46A H 0.2520 0.4195 0.7244 0.101 Uiso 1 1 calc R
C47 C 0.1694(5) 0.7013(4) 0.7115(4) 0.069(3) Uani 1 1 d .
H47C H 0.1931 0.7324 0.7439 0.104 Uiso 1 1 calc R
H47B H 0.1205 0.6717 0.7260 0.104 Uiso 1 1 calc R
H47A H 0.1513 0.7357 0.6793 0.104 Uiso 1 1 calc R
C48 C 0.3149(5) 0.6716(4) 0.6738(3) 0.0477(19) Uani 1 1 d .
C49 C 0.3296(5) 0.7585(4) 0.6676(3) 0.052(2) Uani 1 1 d .
H49A H 0.2904 0.7883 0.6941 0.062 Uiso 1 1 calc R
C50 C 0.3188(5) 0.7836(5) 0.6038(3) 0.053(2) Uani 1 1 d .
H50B H 0.3654 0.7612 0.5798 0.063 Uiso 1 1 calc R
H50A H 0.2645 0.7629 0.5884 0.063 Uiso 1 1 calc R
C51 C 0.3195(5) 0.8706(4) 0.5972(3) 0.051(2) Uani 1 1 d .
C52 C 0.3934(5) 0.9122(5) 0.6063(3) 0.056(2) Uani 1 1 d .
H52A H 0.4448 0.8853 0.6142 0.067 Uiso 1 1 calc R
C53 C 0.3934(6) 0.9909(6) 0.6039(4) 0.075(3) Uani 1 1 d .
H53A H 0.4447 1.0184 0.6115 0.090 Uiso 1 1 calc R
C54 C 0.3189(6) 1.0328(5) 0.5903(4) 0.071(3) Uani 1 1 d .
H54A H 0.3192 1.0879 0.5886 0.085 Uiso 1 1 calc R
C55 C 0.2453(6) 0.9909(5) 0.5795(4) 0.065(2) Uani 1 1 d .
H55A H 0.1941 1.0176 0.5706 0.078 Uiso 1 1 calc R
C56 C 0.2458(5) 0.9116(5) 0.5815(3) 0.059(2) Uani 1 1 d .
H56A H 0.1954 0.8837 0.5721 0.071 Uiso 1 1 calc R
C57 C -0.0559(6) 0.6411(5) 0.8073(5) 0.104(4) Uani 1 1 d .
H57C H -0.0741 0.6473 0.8486 0.155 Uiso 1 1 calc R
H57B H -0.1029 0.6198 0.7839 0.155 Uiso 1 1 calc R
H57A H -0.0394 0.6917 0.7912 0.155 Uiso 1 1 calc R

loop_
_atom_site_aniso_label
_atom_site_aniso_U_11
_atom_site_aniso_U_22
_atom_site_aniso_U_33
_atom_site_aniso_U_23
_atom_site_aniso_U_13
_atom_site_aniso_U_12
S1 0.0483(14) 0.1047(18) 0.0623(14) 0.0200(13) -0.0201(11) -0.0320(13)
S2 0.0354(11) 0.0628(12) 0.0512(11) 0.0025(10) -0.0007(9) 0.0071(10)
O1 0.038(3) 0.067(4) 0.057(4) -0.003(3) -0.010(3) -0.011(3)
O2 0.066(4) 0.089(4) 0.068(4) -0.010(3) -0.008(4) 0.019(4)
O3 0.040(4) 0.103(5) 0.110(5) -0.010(4) -0.034(3) 0.009(3)
O4 0.061(4) 0.065(4) 0.086(4) -0.020(3) 0.005(3) 0.007(3)
O5 0.044(4) 0.076(4) 0.090(4) 0.007(3) 0.000(3) -0.013(3)
O6 0.031(3) 0.087(4) 0.056(3) -0.007(3) 0.013(3) -0.003(3)
O7 0.025(3) 0.058(3) 0.075(4) -0.014(3) -0.001(3) 0.004(3)
O8 0.018(3) 0.059(3) 0.068(3) -0.012(3) -0.005(2) 0.002(3)
O9 0.031(3) 0.078(4) 0.056(3) -0.005(3) 0.006(3) -0.008(3)
O10 0.032(3) 0.056(3) 0.071(3) -0.015(3) 0.006(3) 0.004(3)
O11 0.056(4) 0.111(5) 0.072(4) 0.005(4) 0.007(3) -0.002(4)
N1 0.038(4) 0.088(5) 0.053(5) -0.003(4) -0.010(4) 0.010(4)
N2 0.034(4) 0.063(5) 0.071(6) -0.007(5) -0.013(4) -0.006(4)
N3 0.030(3) 0.063(4) 0.050(4) -0.005(4) 0.003(3) 0.003(3)
N4 0.026(4) 0.064(4) 0.067(4) 0.005(4) -0.004(3) -0.002(3)
N5 0.021(3) 0.048(4) 0.054(4) -0.005(3) -0.003(3) 0.004(3)
N6 0.022(3) 0.053(4) 0.047(3) -0.004(3) 0.001(3) -0.004(3)
N7 0.023(3) 0.046(4) 0.055(4) 0.003(3) -0.008(3) 0.006(3)
N8 0.027(3) 0.059(4) 0.043(4) -0.007(3) 0.002(3) -0.003(3)
N9 0.029(4) 0.047(4) 0.062(4) -0.012(3) 0.006(3) -0.004(3)
C1 0.051(6) 0.065(6) 0.069(7) -0.017(5) -0.004(5) 0.002(5)
C2 0.052(6) 0.083(7) 0.075(6) -0.023(5) -0.029(5) -0.006(5)
C3 0.047(5) 0.092(7) 0.062(6) -0.007(5) -0.014(4) 0.012(5)
C4 0.087(8) 0.107(8) 0.073(6) 0.009(6) -0.021(6) 0.030(6)
C5 0.054(6) 0.077(6) 0.144(9) 0.014(7) -0.033(6) -0.019(5)
C6 0.053(6) 0.070(6) 0.074(6) 0.004(5) -0.008(5) -0.003(5)
C7 0.029(5) 0.064(6) 0.065(6) -0.002(4) -0.004(4) 0.000(4)
C8 0.030(5) 0.061(6) 0.097(7) -0.008(5) 0.000(5) 0.003(4)
C9 0.050(6) 0.071(6) 0.089(6) 0.000(5) -0.007(5) -0.011(5)
C10 0.051(6) 0.041(5) 0.060(6) -0.008(4) -0.009(4) 0.014(4)
C11 0.044(5) 0.062(5) 0.059(5) 0.001(5) 0.003(4) 0.001(4)
C12 0.057(6) 0.075(6) 0.081(6) 0.003(5) 0.003(5) 0.003(5)
C13 0.079(7) 0.066(6) 0.079(6) 0.013(5) -0.022(5) 0.024(5)
C14 0.105(9) 0.165(11) 0.094(8) 0.049(8) 0.005(7) 0.029(9)
C15 0.049(6) 0.139(9) 0.107(8) 0.011(7) -0.006(6) 0.008(6)
C16 0.034(4) 0.066(5) 0.074(5) -0.001(4) 0.008(4) 0.004(4)
C17 0.017(4) 0.075(6) 0.041(5) 0.004(4) 0.002(4) 0.008(4)
C18 0.029(4) 0.064(5) 0.060(5) -0.002(5) 0.004(4) -0.002(4)
C19 0.030(4) 0.081(6) 0.057(5) 0.012(4) 0.006(4) -0.020(4)
C20 0.030(4) 0.061(5) 0.044(5) 0.001(4) 0.008(3) 0.005(4)
C21 0.024(4) 0.065(5) 0.046(5) 0.004(4) -0.005(3) 0.008(4)
C22 0.027(4) 0.081(6) 0.048(5) 0.006(4) 0.000(3) 0.001(4)
C23 0.057(6) 0.085(6) 0.069(6) 0.012(5) -0.009(5) 0.005(5)
C24 0.022(4) 0.052(5) 0.043(5) -0.002(4) -0.003(3) 0.002(4)
C25 0.028(4) 0.046(4) 0.060(5) -0.002(4) 0.002(4) -0.003(3)
C26 0.025(4) 0.077(5) 0.049(5) -0.001(4) -0.003(3) -0.001(4)
C27 0.011(4) 0.048(4) 0.058(5) -0.004(4) -0.004(3) -0.005(3)
C28 0.016(4) 0.054(5) 0.052(5) -0.007(4) -0.004(3) 0.005(3)
C29 0.034(5) 0.065(5) 0.046(5) 0.004(4) 0.008(4) -0.012(4)
C30 0.032(4) 0.054(5) 0.046(5) 0.004(4) 0.007(4) -0.009(4)
C31 0.034(5) 0.063(5) 0.055(5) 0.004(4) 0.003(4) -0.008(4)
C32 0.038(5) 0.071(6) 0.061(5) 0.010(5) 0.012(4) 0.009(5)
C33 0.071(7) 0.079(7) 0.069(6) 0.005(5) 0.016(5) 0.018(6)
C34 0.069(7) 0.087(7) 0.062(6) -0.015(5) 0.001(5) -0.007(6)
C35 0.031(5) 0.083(6) 0.056(5) 0.000(5) 0.006(4) 0.001(5)
C36 0.031(4) 0.063(5) 0.064(5) 0.001(4) 0.003(4) 0.009(4)
C37 0.029(5) 0.055(5) 0.042(4) 0.000(4) 0.002(3) 0.002(4)
C38 0.022(4) 0.063(5) 0.052(5) -0.009(4) -0.006(4) 0.000(4)
C39 0.040(5) 0.062(5) 0.072(6) 0.001(5) -0.011(4) -0.002(4)
C40 0.060(7) 0.201(12) 0.061(7) 0.010(7) -0.002(5) -0.025(7)
C41 0.044(5) 0.087(6) 0.059(6) -0.016(5) 0.009(4) -0.008(5)
C42 0.037(5) 0.045(5) 0.049(5) -0.004(4) 0.002(4) 0.007(4)
C43 0.026(4) 0.067(6) 0.049(5) -0.012(4) -0.001(3) 0.000(4)
C44 0.034(5) 0.080(6) 0.050(5) -0.006(4) 0.004(4) -0.004(4)
C45 0.043(5) 0.094(6) 0.060(5) 0.009(5) -0.011(4) 0.003(5)
C46 0.051(6) 0.072(6) 0.080(6) 0.019(5) -0.016(4) 0.000(5)
C47 0.040(5) 0.056(5) 0.112(7) -0.021(5) 0.018(5) 0.003(4)
C48 0.045(5) 0.051(5) 0.047(5) -0.014(4) -0.012(4) 0.005(5)
C49 0.032(5) 0.061(5) 0.063(6) -0.020(4) 0.004(4) -0.002(4)
C50 0.041(5) 0.081(6) 0.036(5) -0.009(4) 0.001(4) -0.009(4)
C51 0.045(5) 0.059(5) 0.050(5) -0.002(4) -0.001(4) -0.016(5)
C52 0.045(6) 0.047(6) 0.075(6) 0.002(4) 0.007(4) 0.000(4)
C53 0.037(6) 0.111(9) 0.079(6) -0.001(6) 0.005(5) -0.007(6)
C54 0.080(7) 0.066(6) 0.068(6) 0.000(5) 0.020(5) -0.019(6)
C55 0.048(6) 0.067(6) 0.081(6) 0.019(5) 0.006(5) 0.007(5)
C56 0.032(5) 0.077(7) 0.069(5) 0.007(5) -0.005(4) -0.004(4)
C57 0.053(6) 0.074(6) 0.183(11) -0.014(7) -0.018(7) 0.014(5)

loop_
_atom_type_symbol
_atom_type_description
_atom_type_scat_dispersion_real
_atom_type_scat_dispersion_imag
_atom_type_scat_source
C C 0.0033 0.0016 'International Tables Vol C Tables 4.2.6.8 and 6.1.1.4'
H H 0.0000 0.0000 'International Tables Vol C Tables 4.2.6.8 and 6.1.1.4'
N N 0.0061 0.0033 'International Tables Vol C Tables 4.2.6.8 and 6.1.1.4'
O O 0.0106 0.0060 'International Tables Vol C Tables 4.2.6.8 and 6.1.1.4'
S S 0.1246 0.1234 'International Tables Vol C Tables 4.2.6.8 and 6.1.1.4'

loop_
_geom_angle_atom_site_label_1
_geom_angle_atom_site_label_2
_geom_angle_atom_site_label_3
_geom_angle
C20 S1 C19 91.3(3)
C27 S2 C26 89.5(3)
C1 O1 C49 116.2(6)
C8 O4 H4 130.8
C57 O11 H11 111(4)
C6 N1 C3 121.5(7)
C6 N1 H1 107(8)
C3 N1 H1 129(8)
C10 N2 C7 121.8(7)
C10 N2 H2 124(6)
C7 N2 H2 105(6)
C17 N3 C16 122.7(6)
C17 N3 C11 117.4(6)
C16 N3 C11 118.2(6)
C20 N4 C18 113.0(6)
C24 N5 C21 122.1(6)
C24 N5 H5 122(4)
C21 N5 H5 116(4)
C27 N6 C25 111.1(6)
C37 N7 C28 118.9(5)
C37 N7 C36 121.5(6)
C28 N7 C36 118.8(5)
C42 N8 C41 129.3(6)
C42 N8 C38 118.9(6)
C41 N8 C38 111.7(5)
C48 N9 C43 118.8(6)
C48 N9 C47 122.5(6)
C43 N9 C47 118.1(6)
O2 C1 O1 124.0(8)
O2 C1 C2 124.8(9)
O1 C1 C2 111.1(8)
C5 C2 C1 112.8(8)
C5 C2 C3 113.4(8)
C1 C2 C3 108.5(7)
C5 C2 H2A 107.2
C1 C2 H2A 107.2
C3 C2 H2A 107.2
N1 C3 C4 112.2(8)
N1 C3 C2 110.6(7)
C4 C3 C2 114.9(7)
N1 C3 H3A 106.1
C4 C3 H3A 106.1
C2 C3 H3A 106.1
C3 C4 H4C 109.5
C3 C4 H4B 109.5
H4C C4 H4B 109.5
C3 C4 H4A 109.5
H4C C4 H4A 109.5
H4B C4 H4A 109.5
C2 C5 H5C 109.5
C2 C5 H5B 109.5
H5C C5 H5B 109.5
C2 C5 H5A 109.5
H5C C5 H5A 109.5
H5B C5 H5A 109.5
O3 C6 N1 121.4(8)
O3 C6 C7 119.4(8)
N1 C6 C7 119.2(7)
N2 C7 C6 115.4(7)
N2 C7 C8 111.3(7)
C6 C7 C8 108.9(7)
N2 C7 H7A 106.9
C6 C7 H7A 106.9
C8 C7 H7A 106.9
O4 C8 C9 111.0(7)
O4 C8 C7 107.0(7)
C9 C8 C7 113.5(7)
O4 C8 H8A 108.4
C9 C8 H8A 108.4
C7 C8 H8A 108.4
C8 C9 H9C 109.5
C8 C9 H9B 109.5
H9C C9 H9B 109.5
C8 C9 H9A 109.5
H9C C9 H9A 109.5
H9B C9 H9A 109.5
O5 C10 N2 123.9(7)
O5 C10 C11 122.3(8)
N2 C10 C11 113.9(7)
N3 C11 C12 113.0(6)
N3 C11 C10 107.3(6)
C12 C11 C10 111.4(7)
N3 C11 H11A 108.4
C12 C11 H11A 108.4
C10 C11 H11A 108.4
C11 C12 C13 113.7(7)
C11 C12 H12B 108.8
C13 C12 H12B 108.8
C11 C12 H12A 108.8
C13 C12 H12A 108.8
H12B C12 H12A 107.7
C15 C13 C14 111.9(8)
C15 C13 C12 110.2(7)
C14 C13 C12 110.4(8)
C15 C13 H13A 108.1
C14 C13 H13A 108.1
C12 C13 H13A 108.1
C13 C14 H14C 109.5
C13 C14 H14B 109.5
H14C C14 H14B 109.5
C13 C14 H14A 109.5
H14C C14 H14A 109.5
H14B C14 H14A 109.5
C13 C15 H15C 109.5
C13 C15 H15B 109.5
H15C C15 H15B 109.5
C13 C15 H15A 109.5
H15C C15 H15A 109.5
H15B C15 H15A 109.5
N3 C16 H16C 109.5
N3 C16 H16B 109.5
H16C C16 H16B 109.5
N3 C16 H16A 109.5
H16C C16 H16A 109.5
H16B C16 H16A 109.5
O6 C17 N3 121.0(7)
O6 C17 C18 120.4(7)
N3 C17 C18 118.6(6)
N4 C18 C17 107.8(6)
N4 C18 C19 110.9(5)
C17 C18 C19 111.6(6)
N4 C18 H18A 108.8
C17 C18 H18A 108.8
C19 C18 H18A 108.8
C18 C19 S1 107.3(5)
C18 C19 H19B 110.2
S1 C19 H19B 110.2
C18 C19 H19A 110.2
S1 C19 H19A 110.2
H19B C19 H19A 108.5
N4 C20 C21 122.3(6)
N4 C20 S1 117.4(5)
C21 C20 S1 120.3(5)
C20 C21 N5 111.1(6)
C20 C21 C22 112.8(6)
N5 C21 C22 109.3(6)
C20 C21 H21A 107.8
N5 C21 H21A 107.8
C22 C21 H21A 107.8
C21 C22 C23 113.2(6)
C21 C22 H22B 108.9
C23 C22 H22B 108.9
C21 C22 H22A 108.9
C23 C22 H22A 108.9
H22B C22 H22A 107.8
C22 C23 H23C 109.5
C22 C23 H23B 109.5
H23C C23 H23B 109.5
C22 C23 H23A 109.5
H23C C23 H23A 109.5
H23B C23 H23A 109.5
O7 C24 N5 126.0(6)
O7 C24 C25 118.3(7)
N5 C24 C25 115.7(6)
N6 C25 C26 110.2(5)
N6 C25 C24 109.6(6)
C26 C25 C24 110.7(5)
N6 C25 H25A 108.7
C26 C25 H25A 108.7
C24 C25 H25A 108.7
C25 C26 S2 106.1(5)
C25 C26 H26B 110.5
S2 C26 H26B 110.5
C25 C26 H26A 110.5
S2 C26 H26A 110.5
H26B C26 H26A 108.7
N6 C27 C28 122.4(6)
N6 C27 S2 119.0(5)
C28 C27 S2 118.6(5)
N7 C28 C27 111.2(5)
N7 C28 C29 114.0(6)
C27 C28 C29 112.4(5)
N7 C28 H28A 106.2
C27 C28 H28A 106.2
C29 C28 H28A 106.2
C30 C29 C28 113.1(6)
C30 C29 H29B 109.0
C28 C29 H29B 109.0
C30 C29 H29A 109.0
C28 C29 H29A 109.0
H29B C29 H29A 107.8
C35 C30 C31 117.7(7)
C35 C30 C29 122.9(7)
C31 C30 C29 119.4(7)
C32 C31 C30 118.7(7)
C32 C31 H31A 120.6
C30 C31 H31A 120.6
C33 C32 C31 122.1(8)
C33 C32 H32A 118.9
C31 C32 H32A 118.9
C32 C33 C34 120.1(9)
C32 C33 H33A 119.9
C34 C33 H33A 119.9
C33 C34 C35 118.1(8)
C33 C34 H34A 120.9
C35 C34 H34A 120.9
C30 C35 C34 123.2(8)
C30 C35 H35A 118.4
C34 C35 H35A 118.4
N7 C36 H36C 109.5
N7 C36 H36B 109.5
H36C C36 H36B 109.5
N7 C36 H36A 109.5
H36C C36 H36A 109.5
H36B C36 H36A 109.5
O8 C37 N7 119.3(6)
O8 C37 C38 122.6(6)
N7 C37 C38 117.9(6)
N8 C38 C37 109.4(6)
N8 C38 C39 103.1(5)
C37 C38 C39 110.7(6)
N8 C38 H38A 111.1
C37 C38 H38A 111.1
C39 C38 H38A 111.1
C40 C39 C38 105.1(6)
C40 C39 H39B 110.7
C38 C39 H39B 110.7
C40 C39 H39A 110.7
C38 C39 H39A 110.7
H39B C39 H39A 108.8
C41 C40 C39 108.0(7)
C41 C40 H40B 110.1
C39 C40 H40B 110.1
C41 C40 H40A 110.1
C39 C40 H40A 110.1
H40B C40 H40A 108.4
C40 C41 N8 105.3(6)
C40 C41 H41B 110.7
N8 C41 H41B 110.7
C40 C41 H41A 110.7
N8 C41 H41A 110.7
H41B C41 H41A 108.8
O9 C42 N8 121.5(7)
O9 C42 C43 121.7(7)
N8 C42 C43 116.7(7)
N9 C43 C44 114.8(6)
N9 C43 C42 107.6(6)
C44 C43 C42 110.9(6)
N9 C43 H43A 107.7
C44 C43 H43A 107.7
C42 C43 H43A 107.7
C43 C44 C46 111.1(6)
C43 C44 C45 111.1(6)
C46 C44 C45 108.8(7)
C43 C44 H44A 108.6
C46 C44 H44A 108.6
C45 C44 H44A 108.6
C44 C45 H45C 109.5
C44 C45 H45B 109.5
H45C C45 H45B 109.5
C44 C45 H45A 109.5
H45C C45 H45A 109.5
H45B C45 H45A 109.5
C44 C46 H46C 109.5
C44 C46 H46B 109.5
H46C C46 H46B 109.5
C44 C46 H46A 109.5
H46C C46 H46A 109.5
H46B C46 H46A 109.5
N9 C47 H47C 109.5
N9 C47 H47B 109.5
H47C C47 H47B 109.5
N9 C47 H47A 109.5
H47C C47 H47A 109.5
H47B C47 H47A 109.5
O10 C48 N9 122.2(7)
O10 C48 C49 120.3(7)
N9 C48 C49 117.3(7)
O1 C49 C50 106.2(6)
O1 C49 C48 107.5(6)
C50 C49 C48 110.6(6)
O1 C49 H49A 110.8
C50 C49 H49A 110.8
C48 C49 H49A 110.8
C51 C50 C49 112.2(6)
C51 C50 H50B 109.2
C49 C50 H50B 109.2
C51 C50 H50A 109.2
C49 C50 H50A 109.2
H50B C50 H50A 107.9
C52 C51 C56 118.2(7)
C52 C51 C50 120.5(7)
C56 C51 C50 121.3(7)
C53 C52 C51 120.9(8)
C53 C52 H52A 119.6
C51 C52 H52A 119.6
C52 C53 C54 121.2(9)
C52 C53 H53A 119.4
C54 C53 H53A 119.4
C55 C54 C53 117.9(8)
C55 C54 H54A 121.1
C53 C54 H54A 121.1
C56 C55 C54 120.6(8)
C56 C55 H55A 119.7
C54 C55 H55A 119.7
C55 C56 C51 121.0(8)
C55 C56 H56A 119.5
C51 C56 H56A 119.5
O11 C57 H57C 109.5
O11 C57 H57B 109.5
H57C C57 H57B 109.5
O11 C57 H57A 109.5
H57C C57 H57A 109.5
H57B C57 H57A 109.5

loop_
_geom_bond_atom_site_label_1
_geom_bond_atom_site_label_2
_geom_bond_distance
S1 C20 1.773(7)
S1 C19 1.779(7)
S2 C27 1.758(7)
S2 C26 1.807(8)
O1 C1 1.333(10)
O1 C49 1.451(8)
O2 C1 1.217(10)
O3 C6 1.246(9)
O4 C8 1.427(9)
O4 H4 0.9913
O5 C10 1.232(9)
O6 C17 1.228(8)
O7 C24 1.236(8)
O8 C37 1.242(8)
O9 C42 1.224(8)
O10 C48 1.239(8)
O11 C57 1.414(10)
O11 H11 1.23(9)
N1 C6 1.371(10)
N1 C3 1.416(10)
N1 H1 0.79(10)
N2 C10 1.341(10)
N2 C7 1.475(10)
N2 H2 0.72(6)
N3 C17 1.367(9)
N3 C16 1.462(9)
N3 C11 1.479(9)
N4 C20 1.276(8)
N4 C18 1.478(9)
N5 C24 1.317(8)
N5 C21 1.487(8)
N5 H5 0.94(7)
N6 C27 1.278(8)
N6 C25 1.487(8)
N7 C37 1.387(8)
N7 C28 1.452(8)
N7 C36 1.474(8)
N8 C42 1.336(8)
N8 C41 1.462(9)
N8 C38 1.470(8)
N9 C48 1.378(9)
N9 C43 1.466(9)
N9 C47 1.467(9)
C1 C2 1.531(12)
C2 C5 1.514(12)
C2 C3 1.539(12)
C2 H2A 1.0000
C3 C4 1.522(12)
C3 H3A 1.0000
C4 H4C 0.9800
C4 H4B 0.9800
C4 H4A 0.9800
C5 H5C 0.9800
C5 H5B 0.9800
C5 H5A 0.9800
C6 C7 1.501(11)
C7 C8 1.531(10)
C7 H7A 1.0000
C8 C9 1.530(11)
C8 H8A 1.0000
C9 H9C 0.9800
C9 H9B 0.9800
C9 H9A 0.9800
C10 C11 1.541(10)
C11 C12 1.532(11)
C11 H11A 1.0000
C12 C13 1.563(11)
C12 H12B 0.9900
C12 H12A 0.9900
C13 C15 1.521(12)
C13 C14 1.523(12)
C13 H13A 1.0000
C14 H14C 0.9800
C14 H14B 0.9800
C14 H14A 0.9800
C15 H15C 0.9800
C15 H15B 0.9800
C15 H15A 0.9800
C16 H16C 0.9800
C16 H16B 0.9800
C16 H16A 0.9800
C17 C18 1.526(10)
C18 C19 1.539(10)
C18 H18A 1.0000
C19 H19B 0.9900
C19 H19A 0.9900
C20 C21 1.484(9)
C21 C22 1.509(9)
C21 H21A 1.0000
C22 C23 1.524(10)
C22 H22B 0.9900
C22 H22A 0.9900
C23 H23C 0.9800
C23 H23B 0.9800
C23 H23A 0.9800
C24 C25 1.569(9)
C25 C26 1.528(9)
C25 H25A 1.0000
C26 H26B 0.9900
C26 H26A 0.9900
C27 C28 1.523(9)
C28 C29 1.562(9)
C28 H28A 1.0000
C29 C30 1.477(9)
C29 H29B 0.9900
C29 H29A 0.9900
C30 C35 1.366(10)
C30 C31 1.424(9)
C31 C32 1.402(10)
C31 H31A 0.9500
C32 C33 1.361(11)
C32 H32A 0.9500
C33 C34 1.382(12)
C33 H33A 0.9500
C34 C35 1.412(11)
C34 H34A 0.9500
C35 H35A 0.9500
C36 H36C 0.9800
C36 H36B 0.9800
C36 H36A 0.9800
C37 C38 1.503(10)
C38 C39 1.525(9)
C38 H38A 1.0000
C39 C40 1.489(11)
C39 H39B 0.9900
C39 H39A 0.9900
C40 C41 1.457(11)
C40 H40B 0.9900
C40 H40A 0.9900
C41 H41B 0.9900
C41 H41A 0.9900
C42 C43 1.563(10)
C43 C44 1.519(9)
C43 H43A 1.0000
C44 C46 1.521(11)
C44 C45 1.564(10)
C44 H44A 1.0000
C45 H45C 0.9800
C45 H45B 0.9800
C45 H45A 0.9800
C46 H46C 0.9800
C46 H46B 0.9800
C46 H46A 0.9800
C47 H47C 0.9800
C47 H47B 0.9800
C47 H47A 0.9800
C48 C49 1.521(10)
C49 C50 1.511(10)
C49 H49A 1.0000
C50 C51 1.505(10)
C50 H50B 0.9900
C50 H50A 0.9900
C51 C52 1.381(10)
C51 C56 1.403(10)
C52 C53 1.357(11)
C52 H52A 0.9500
C53 C54 1.410(12)
C53 H53A 0.9500
C54 C55 1.387(11)
C54 H54A 0.9500
C55 C56 1.367(11)
C55 H55A 0.9500
C56 H56A 0.9500
C57 H57C 0.9800
C57 H57B 0.9800
C57 H57A 0.9800

loop_
_geom_hbond_atom_site_label_D
_geom_hbond_atom_site_label_H
_geom_hbond_atom_site_label_A
_geom_hbond_distance_DH
_geom_hbond_distance_HA
_geom_hbond_distance_DA
_geom_hbond_angle_DHA
_geom_hbond_site_symmetry_A
O11 H11 O9 1.23(9) 1.58(9) 2.795(8) 169(7) .
N1 H1 N2 0.79(10) 2.35(11) 2.812(10) 118(9) .
N1 H1 O1 0.79(10) 2.52(11) 2.989(9) 120(9) .
N2 H2 O6 0.72(6) 2.37(7) 2.962(9) 141(7) .
O4 H4 O7 0.99 1.90 2.822(7) 154.4 4_556
N5 H5 O8 0.94(7) 2.04(7) 2.962(7) 164(7) .
